data_7159728
loop_
_publ_author_name
'Fernandes, Rodney A.'
'Ranjan, Ravikant S.'

_publ_section_title
;
 Diastereoselective allylation-based asymmetric total synthesis of
 1,10-<i>seco</i>-guaianolides.
;
_journal_issue 4
_journal_name_full 'Organic &amp; biomolecular chemistry'
_journal_page_first 811
_journal_page_last 822
_journal_paper_doi 10.1039/d3ob02013d
_journal_volume 22
_journal_year 2024
_chemical_absolute_configuration unk
_chemical_formula_moiety 'C17 H16 O4'
_chemical_formula_sum 'C17 H16 O4'
_chemical_formula_weight 284.30
_space_group_crystal_system monoclinic
_space_group_IT_number 4
_space_group_name_Hall 'P 2yb'
_space_group_name_H-M_alt 'P 1 21 1'
_atom_sites_solution_hydrogens geom
_atom_sites_solution_primary dual
_audit_creation_date 2023-06-19
_audit_creation_method
;
Olex2 1.3-ac4
(compiled 2019.04.23 svn.r3594 for Rigaku Oxford Diffraction, GUI svn.r5739)
;
_audit_update_record
;
2023-06-19 deposited with the CCDC.	2023-12-13 downloaded from the CCDC.
;
_cell_angle_alpha 90
_cell_angle_beta 90.366(7)
_cell_angle_gamma 90
_cell_formula_units_Z 2
_cell_length_a 5.1299(4)
_cell_length_b 14.7848(10)
_cell_length_c 9.1241(6)
_cell_measurement_reflns_used 3112
_cell_measurement_temperature 150.00(10)
_cell_measurement_theta_max 26.5440
_cell_measurement_theta_min 2.6220
_cell_volume 692.00(8)
_computing_cell_refinement 'CrysAlisPro 1.171.41.93a (Rigaku OD, 2020)'
_computing_data_collection 'CrysAlisPro 1.171.41.93a (Rigaku OD, 2020)'
_computing_data_reduction 'CrysAlisPro 1.171.41.93a (Rigaku OD, 2020)'
_computing_molecular_graphics 'Olex2 (Dolomanov et al., 2009)'
_computing_publication_material 'Olex2 (Dolomanov et al., 2009)'
_computing_structure_refinement 'ShelXL (Sheldrick, 2015)'
_computing_structure_solution 'ShelXT (Sheldrick, 2015)'
_diffrn_ambient_environment N~2~
_diffrn_ambient_temperature 150.00(10)
_diffrn_detector 'CCD plate'
_diffrn_detector_area_resol_mean 8
_diffrn_measured_fraction_theta_full 0.993
_diffrn_measured_fraction_theta_max 0.993
_diffrn_measurement_details
;
List of Runs (angles in degrees, time in seconds):

  # Type    Start    End  Width  t~exp~   \w     \q     \k     \f   Frames
#--------------------------------------------------------------------------
  1  \f    107.79 251.79   0.50    3.00  15.81  -9.84 -59.25    --   288
  2  \w   -100.81  15.69   0.50    3.00    --   -9.84 -59.25  20.08  233
  3  \f    181.44 325.44   0.50    3.00  81.02  -9.84  31.50    --   288
;
_diffrn_measurement_device 'abstract diffractometer'
_diffrn_measurement_device_type 'Bruker SMART APEX CCD area detector'
_diffrn_measurement_method '\w and \f scans'
_diffrn_orient_matrix_type 'CrysAlisPro convention (1999,Acta A55,543-557)'
_diffrn_orient_matrix_UB_11 -0.0482386000
_diffrn_orient_matrix_UB_12 -0.0447820000
_diffrn_orient_matrix_UB_13 0.0060640000
_diffrn_orient_matrix_UB_21 0.1120012000
_diffrn_orient_matrix_UB_22 -0.0164701000
_diffrn_orient_matrix_UB_23 -0.0364649000
_diffrn_orient_matrix_UB_31 0.0651407000
_diffrn_orient_matrix_UB_32 -0.0048311000
_diffrn_orient_matrix_UB_33 0.0684301000
_diffrn_radiation_monochromator graphite
_diffrn_radiation_probe x-ray
_diffrn_radiation_type MoK\a
_diffrn_radiation_wavelength 0.71073
_diffrn_reflns_av_R_equivalents 0.0684
_diffrn_reflns_av_unetI/netI 0.0611
_diffrn_reflns_Laue_measured_fraction_full 0.993
_diffrn_reflns_Laue_measured_fraction_max 0.993
_diffrn_reflns_limit_h_max 6
_diffrn_reflns_limit_h_min -6
_diffrn_reflns_limit_k_max 17
_diffrn_reflns_limit_k_min -17
_diffrn_reflns_limit_l_max 10
_diffrn_reflns_limit_l_min -10
_diffrn_reflns_number 7550
_diffrn_reflns_point_group_measured_fraction_full 0.977
_diffrn_reflns_point_group_measured_fraction_max 0.977
_diffrn_reflns_theta_full 24.989
_diffrn_reflns_theta_max 24.989
_diffrn_reflns_theta_min 2.623
_diffrn_source 'sealed tube'
_diffrn_source_type 'Enhance (Mo) X-ray Source'
_exptl_absorpt_coefficient_mu 0.097
_exptl_absorpt_correction_T_max 1.00000
_exptl_absorpt_correction_T_min 0.35497
_exptl_absorpt_correction_type multi-scan
_exptl_absorpt_process_details
;
CrysAlisPro 1.171.41.93a (Rigaku Oxford Diffraction, 2020)
Empirical absorption correction using spherical harmonics,
implemented in SCALE3 ABSPACK scaling algorithm.
;
_exptl_crystal_colour 'clear light colourless'
_exptl_crystal_density_diffrn 1.364
_exptl_crystal_description plate
_exptl_crystal_F_000 300
_exptl_crystal_size_max 0.16
_exptl_crystal_size_mid 0.15
_exptl_crystal_size_min 0.11
_refine_diff_density_max 0.214
_refine_diff_density_min -0.172
_refine_diff_density_rms 0.042
_refine_ls_abs_structure_details
;
 Flack x determined using 828 quotients [(I+)-(I-)]/[(I+)+(I-)]
 (Parsons, Flack and Wagner, Acta Cryst. B69 (2013) 249-259).
;
_refine_ls_abs_structure_Flack 0.6(10)
_refine_ls_extinction_method none
_refine_ls_goodness_of_fit_ref 1.054
_refine_ls_hydrogen_treatment constr
_refine_ls_matrix_type full
_refine_ls_number_parameters 192
_refine_ls_number_reflns 2381
_refine_ls_number_restraints 1
_refine_ls_restrained_S_all 1.054
_refine_ls_R_factor_all 0.0482
_refine_ls_R_factor_gt 0.0436
_refine_ls_shift/su_max 0.000
_refine_ls_shift/su_mean 0.000
_refine_ls_structure_factor_coef Fsqd
_refine_ls_weighting_details 'w=1/[\s^2^(Fo^2^)+(0.0502P)^2^] where P=(Fo^2^+2Fc^2^)/3'
_refine_ls_weighting_scheme calc
_refine_ls_wR_factor_gt 0.1038
_refine_ls_wR_factor_ref 0.1073
_reflns_Friedel_coverage 0.887
_reflns_Friedel_fraction_full 0.960
_reflns_Friedel_fraction_max 0.960
_reflns_number_gt 2159
_reflns_number_total 2381
_reflns_threshold_expression 'I > 2\s(I)'
_cod_data_source_file d3ob02013d2.cif
_cod_data_source_block raf_rsr_naph_t_autored
_cod_depositor_comments 'Adding full bibliography for 7159727--7159729.cif.'
_cod_database_code 7159728
_shelx_shelxl_version_number 2018/3
_chemical_oxdiff_formula CHO
_shelx_space_group_comment
;
The symmetry employed for this shelxl refinement is uniquely defined
by the following loop, which should always be used as a source of
symmetry information in preference to the above space-group names.
They are only intended as comments.
;
_reflns_odcompleteness_completeness 84.38
_reflns_odcompleteness_iscentric 1
_reflns_odcompleteness_theta 33.70
_olex2_refinement_description
;
1. Fixed Uiso
 At 1.2 times of:
  All C(H) groups, All C(H,H) groups
 At 1.5 times of:
  All O(H) groups
2.a Ternary CH refined with riding coordinates:
 C005(H005), C009(H009), C00B(H00C)
2.b Secondary CH2 refined with riding coordinates:
 C00A(H00A,H00B)
2.c Aromatic/amide H refined with riding coordinates:
 C007(H007), C00E(H00F), C00F(H00G), C00I(H00I), C00J(H00J), C00K(H00K),
 C00L(H00L)
2.d X=CH2 refined with riding coordinates:
 C00D(H00D,H00E)
2.e Idealised tetrahedral OH refined as rotating group:
 O001(H001), O003(H003)
;
_olex2_submission_special_instructions 'No special instructions were received'
_oxdiff_exptl_absorpt_empirical_details
;
Empirical correction (ABSPACK) includes:
- Absorption correction using spherical harmonics
- Frame scaling
;
_oxdiff_exptl_absorpt_empirical_full_max 2.433
_oxdiff_exptl_absorpt_empirical_full_min 0.581

loop_
_space_group_symop_operation_xyz
'x, y, z'
'-x, y+1/2, -z'

loop_
_atom_site_label
_atom_site_type_symbol
_atom_site_fract_x
_atom_site_fract_y
_atom_site_fract_z
_atom_site_U_iso_or_equiv
_atom_site_adp_type
_atom_site_occupancy
_atom_site_site_symmetry_order
_atom_site_calc_flag
_atom_site_refinement_flags_posn
_atom_site_refinement_flags_adp
_atom_site_refinement_flags_occupancy
_atom_site_disorder_assembly
_atom_site_disorder_group
O001 O 0.2484(5) 0.68960(17) 0.8936(3) 0.0312(6) Uani 1 1 d . . . . .
H001 H 0.213850 0.733873 0.947783 0.047 Uiso 1 1 calc GR . . . .
O002 O 0.7514(5) 0.39671(17) 0.6846(2) 0.0294(6) Uani 1 1 d . . . . .
O003 O 0.8590(5) 0.56455(18) 0.8640(3) 0.0355(7) Uani 1 1 d . . . . .
H003 H 0.955135 0.609092 0.882938 0.053 Uiso 1 1 calc GR . . . .
O004 O 0.8028(6) 0.31533(17) 0.8873(3) 0.0357(7) Uani 1 1 d . . . . .
C005 C 0.6073(7) 0.5958(2) 0.8191(4) 0.0260(8) Uani 1 1 d . . . . .
H005 H 0.627765 0.638398 0.734815 0.031 Uiso 1 1 calc R . . . .
C006 C 0.3909(7) 0.4336(2) 0.5191(4) 0.0266(8) Uani 1 1 d . . . . .
C007 C 0.3451(7) 0.3432(3) 0.5026(4) 0.0318(9) Uani 1 1 d . . . . .
H007 H 0.444621 0.301031 0.558044 0.038 Uiso 1 1 calc R . . . .
C008 C 0.6904(7) 0.3762(2) 0.8235(4) 0.0272(8) Uani 1 1 d . . . . .
C009 C 0.4578(7) 0.5121(2) 0.7670(4) 0.0237(8) Uani 1 1 d . . . . .
H009 H 0.271027 0.527333 0.746858 0.028 Uiso 1 1 calc R . . . .
C00A C 0.4806(7) 0.6460(2) 0.9457(4) 0.0282(8) Uani 1 1 d . . . . .
H00A H 0.436854 0.602889 1.024872 0.034 Uiso 1 1 calc R . . . .
H00B H 0.602934 0.691581 0.985908 0.034 Uiso 1 1 calc R . . . .
C00B C 0.5863(7) 0.4699(2) 0.6294(4) 0.0237(8) Uani 1 1 d . . . . .
H00C H 0.697995 0.516353 0.580888 0.028 Uiso 1 1 calc R . . . .
C00C C 0.0420(8) 0.4644(3) 0.3378(4) 0.0301(9) Uani 1 1 d . . . . .
C00D C 0.3343(8) 0.4172(3) 0.9907(4) 0.0343(9) Uani 1 1 d . . . . .
H00D H 0.366030 0.363461 1.045033 0.041 Uiso 1 1 calc R . . . .
H00E H 0.199788 0.457415 1.019755 0.041 Uiso 1 1 calc R . . . .
C00E C 0.1300(8) 0.6508(3) 0.3620(4) 0.0344(9) Uani 1 1 d . . . . .
H00F H 0.160051 0.714089 0.368934 0.041 Uiso 1 1 calc R . . . .
C00F C 0.2785(7) 0.5919(2) 0.4440(4) 0.0306(9) Uani 1 1 d . . . . .
H00G H 0.409361 0.615202 0.507791 0.037 Uiso 1 1 calc R . . . .
C00G C 0.2402(7) 0.4973(2) 0.4354(3) 0.0261(8) Uani 1 1 d . . . . .
C00H C 0.4780(7) 0.4361(2) 0.8743(4) 0.0264(8) Uani 1 1 d . . . . .
C00I C -0.1082(8) 0.5275(3) 0.2563(4) 0.0375(10) Uani 1 1 d . . . . .
H00I H -0.241146 0.505952 0.192332 0.045 Uiso 1 1 calc R . . . .
C00J C 0.1506(8) 0.3112(3) 0.4036(4) 0.0351(9) Uani 1 1 d . . . . .
H00J H 0.124624 0.247959 0.392327 0.042 Uiso 1 1 calc R . . . .
C00K C -0.0669(8) 0.6177(3) 0.2674(4) 0.0415(11) Uani 1 1 d . . . . .
H00K H -0.170326 0.658572 0.211700 0.050 Uiso 1 1 calc R . . . .
C00L C 0.0022(8) 0.3697(3) 0.3255(4) 0.0358(9) Uani 1 1 d . . . . .
H00L H -0.129869 0.347173 0.261772 0.043 Uiso 1 1 calc R . . . .

loop_
_atom_site_aniso_label
_atom_site_aniso_U_11
_atom_site_aniso_U_22
_atom_site_aniso_U_33
_atom_site_aniso_U_23
_atom_site_aniso_U_13
_atom_site_aniso_U_12
O001 0.0249(14) 0.0289(14) 0.0397(14) -0.0094(11) -0.0040(11) 0.0074(11)
O002 0.0272(14) 0.0313(14) 0.0296(12) 0.0016(10) 0.0061(10) 0.0077(12)
O003 0.0189(13) 0.0323(15) 0.0551(17) -0.0072(12) -0.0021(12) 0.0028(11)
O004 0.0407(17) 0.0266(14) 0.0399(14) 0.0068(11) -0.0008(13) 0.0032(12)
C005 0.0202(18) 0.0244(19) 0.0333(19) -0.0012(15) 0.0002(15) 0.0031(15)
C006 0.024(2) 0.028(2) 0.0273(17) -0.0022(14) 0.0077(14) 0.0020(15)
C007 0.032(2) 0.030(2) 0.033(2) -0.0048(15) 0.0068(16) 0.0055(18)
C008 0.0273(19) 0.022(2) 0.0325(18) 0.0026(16) 0.0015(15) -0.0020(16)
C009 0.0188(18) 0.0245(19) 0.0276(18) -0.0019(14) 0.0015(14) 0.0023(14)
C00A 0.025(2) 0.024(2) 0.0346(19) -0.0050(15) -0.0043(16) 0.0035(16)
C00B 0.023(2) 0.0222(18) 0.0256(17) 0.0020(13) 0.0028(14) 0.0032(14)
C00C 0.029(2) 0.037(2) 0.0245(17) -0.0052(14) 0.0055(15) -0.0034(17)
C00D 0.036(2) 0.030(2) 0.037(2) 0.0020(15) 0.0102(17) -0.0026(17)
C00E 0.038(2) 0.031(2) 0.034(2) 0.0022(16) 0.0012(17) -0.0017(18)
C00F 0.025(2) 0.033(2) 0.033(2) 0.0017(16) 0.0001(15) -0.0014(17)
C00G 0.0239(19) 0.032(2) 0.0231(16) -0.0053(15) 0.0052(14) -0.0004(16)
C00H 0.0225(19) 0.0245(19) 0.0323(18) -0.0033(14) 0.0032(14) -0.0045(15)
C00I 0.032(2) 0.052(3) 0.0282(19) -0.0022(17) -0.0054(17) 0.0005(19)
C00J 0.038(2) 0.030(2) 0.0374(19) -0.0087(17) 0.0127(18) -0.0021(18)
C00K 0.038(2) 0.049(3) 0.037(2) 0.0067(19) -0.0051(18) 0.006(2)
C00L 0.030(2) 0.045(3) 0.0324(19) -0.0118(17) 0.0087(16) -0.0070(19)

loop_
_atom_type_symbol
_atom_type_description
_atom_type_scat_dispersion_real
_atom_type_scat_dispersion_imag
_atom_type_scat_source
C C 0.0033 0.0016 'International Tables Vol C Tables 4.2.6.8 and 6.1.1.4'
H H 0.0000 0.0000 'International Tables Vol C Tables 4.2.6.8 and 6.1.1.4'
O O 0.0106 0.0060 'International Tables Vol C Tables 4.2.6.8 and 6.1.1.4'

loop_
_geom_angle_atom_site_label_1
_geom_angle_atom_site_label_2
_geom_angle_atom_site_label_3
_geom_angle
_geom_angle_site_symmetry_1
_geom_angle_site_symmetry_3
_geom_angle_publ_flag
C008 O002 C00B 110.8(3) . . ?
O003 C005 C009 106.1(3) . . ?
O003 C005 C00A 109.3(3) . . ?
C00A C005 C009 114.5(3) . . ?
C007 C006 C00B 122.2(3) . . ?
C007 C006 C00G 119.5(3) . . ?
C00G C006 C00B 118.2(3) . . ?
C006 C007 C00J 121.0(4) . . ?
O002 C008 C00H 109.7(3) . . ?
O004 C008 O002 120.5(3) . . ?
O004 C008 C00H 129.8(3) . . ?
C005 C009 C00B 111.2(3) . . ?
C00H C009 C005 111.9(3) . . ?
C00H C009 C00B 101.5(3) . . ?
O001 C00A C005 109.0(3) . . ?
O002 C00B C006 110.3(3) . . ?
O002 C00B C009 105.5(2) . . ?
C006 C00B C009 113.4(3) . . ?
C00I C00C C00G 119.0(4) . . ?
C00I C00C C00L 122.0(4) . . ?
C00L C00C C00G 119.0(4) . . ?
C00F C00E C00K 120.3(4) . . ?
C00E C00F C00G 121.3(3) . . ?
C00C C00G C006 119.1(3) . . ?
C00F C00G C006 123.0(3) . . ?
C00F C00G C00C 117.9(3) . . ?
C008 C00H C009 107.0(3) . . ?
C00D C00H C008 122.6(3) . . ?
C00D C00H C009 130.3(3) . . ?
C00K C00I C00C 121.6(4) . . ?
C00L C00J C007 120.8(4) . . ?
C00I C00K C00E 119.9(4) . . ?
C00J C00L C00C 120.6(4) . . ?

loop_
_geom_bond_atom_site_label_1
_geom_bond_atom_site_label_2
_geom_bond_distance
_geom_bond_site_symmetry_2
_geom_bond_publ_flag
O001 C00A 1.433(4) . ?
O002 C008 1.341(4) . ?
O002 C00B 1.462(4) . ?
O003 C005 1.429(4) . ?
O004 C008 1.216(4) . ?
C005 C009 1.531(5) . ?
C005 C00A 1.522(5) . ?
C006 C007 1.365(5) . ?
C006 C00B 1.514(5) . ?
C006 C00G 1.435(5) . ?
C007 C00J 1.422(5) . ?
C008 C00H 1.481(5) . ?
C009 C00B 1.553(5) . ?
C009 C00H 1.493(5) . ?
C00C C00G 1.432(5) . ?
C00C C00I 1.417(6) . ?
C00C C00L 1.420(6) . ?
C00D C00H 1.326(5) . ?
C00E C00F 1.376(5) . ?
C00E C00K 1.412(6) . ?
C00F C00G 1.415(5) . ?
C00I C00K 1.353(6) . ?
C00J C00L 1.352(6) . ?
